data_4509312
loop_
_publ_author_name
'Chadwick, Keith'
'Sadiq, Ghazala'
'Davey, Roger J.'
'Seaton, Colin C.'
'Pritchard, Robin G.'
'Parkin, Andrew'

_publ_section_title
;
 Designing Acid Acid Co-Crystals&#x2212;The Use of Hammett Substitution
 Constants
;
_journal_issue 3
_journal_name_full 'Crystal Growth &amp; Design'
_journal_page_first 1278
_journal_paper_doi 10.1021/cg801225s
_journal_volume 9
_journal_year 2009
_chemical_compound_source 'synthesis as described'
_chemical_formula_moiety 'C15 H12 N2 O8'
_chemical_formula_sum 'C15 H12 N2 O8'
_chemical_formula_weight 348.27
_chemical_name_systematic
;
 ?
;
_space_group_IT_number 14
_symmetry_cell_setting monoclinic
_symmetry_Int_Tables_number 14
_symmetry_space_group_name_Hall '-P 2yab'
_symmetry_space_group_name_H-M 'P 1 21/a 1'
_atom_sites_solution_hydrogens geom
_atom_sites_solution_primary direct
_atom_sites_solution_secondary difmap
_audit_conform_dict_location ftp://ftp.iucr.org/pub/cif_core.dic
_audit_conform_dict_name cif_core.dic
_audit_conform_dict_version 2.3
_audit_creation_date 2008-10-21T12:47:29-00:00
_audit_creation_method 'WinGX routine CIF_UPDATE'
_cell_angle_alpha 90
_cell_angle_beta 109.959(2)
_cell_angle_gamma 90
_cell_formula_units_Z 4
_cell_length_a 13.2862(8)
_cell_length_b 7.9802(4)
_cell_length_c 14.7299(12)
_cell_measurement_reflns_used 9456
_cell_measurement_temperature 150(2)
_cell_measurement_theta_max 26
_cell_measurement_theta_min 3
_cell_measurement_wavelength 0.71073
_cell_volume 1467.96(17)
_computing_molecular_graphics 'Ortep-3 for Windows (Farrugia, 1997)'
_computing_publication_material 'WinGX publication routines (Farrugia, 1999)'
_computing_structure_refinement 'SHELXL-97 (Sheldrick, 1997)'
_computing_structure_solution 'SHELXS-86 (Sheldrick, 1986)'
_diffrn_ambient_temperature 150(2)
_diffrn_measured_fraction_theta_full 0.993
_diffrn_measured_fraction_theta_max 0.993
_diffrn_radiation_monochromator graphite
_diffrn_radiation_probe x-ray
_diffrn_radiation_type MoK\a
_diffrn_radiation_wavelength 0.71073
_diffrn_reflns_av_R_equivalents 0.1126
_diffrn_reflns_av_unetI/netI 0.1272
_diffrn_reflns_limit_h_max 16
_diffrn_reflns_limit_h_min -16
_diffrn_reflns_limit_k_max 9
_diffrn_reflns_limit_k_min -9
_diffrn_reflns_limit_l_max 17
_diffrn_reflns_limit_l_min -17
_diffrn_reflns_number 4931
_diffrn_reflns_theta_full 25.5
_diffrn_reflns_theta_max 25.5
_diffrn_reflns_theta_min 3.03
_exptl_absorpt_coefficient_mu 0.131
_exptl_absorpt_correction_type none
_exptl_crystal_colour colourless
_exptl_crystal_density_diffrn 1.576
_exptl_crystal_density_method 'not measured'
_exptl_crystal_description prism
_exptl_crystal_F_000 720
_exptl_crystal_size_max 0.2
_exptl_crystal_size_mid 0.2
_exptl_crystal_size_min 0.1
_refine_diff_density_max 0.349
_refine_diff_density_min -0.444
_refine_diff_density_rms 0.105
_refine_ls_extinction_coef 0.0017(10)
_refine_ls_extinction_expression Fc^*^=kFc[1+0.001xFc^2^\l^3^/sin(2\q)]^-1/4^
_refine_ls_extinction_method SHELXL
_refine_ls_goodness_of_fit_ref 1.042
_refine_ls_hydrogen_treatment mixed
_refine_ls_matrix_type full
_refine_ls_number_parameters 230
_refine_ls_number_reflns 2710
_refine_ls_number_restraints 0
_refine_ls_restrained_S_all 1.042
_refine_ls_R_factor_all 0.2208
_refine_ls_R_factor_gt 0.0947
_refine_ls_shift/su_max 0
_refine_ls_shift/su_mean 0
_refine_ls_structure_factor_coef Fsqd
_refine_ls_weighting_details 'calc w=1/[\s^2^(Fo^2^)+(0.0100P)^2^+9.0000P] where P=(Fo^2^+2Fc^2^)/3'
_refine_ls_weighting_scheme calc
_refine_ls_wR_factor_gt 0.1947
_refine_ls_wR_factor_ref 0.2634
_reflns_number_gt 1044
_reflns_number_total 2710
_reflns_threshold_expression >2sigma(I)
_cod_data_source_file cg801225ssup1.cif
_cod_data_source_block 4aba_3nph
_cod_database_code 4509312

loop_
_symmetry_equiv_pos_as_xyz
'x, y, z'
'-x+1/2, y+1/2, -z'
'-x, -y, -z'
'x-1/2, -y-1/2, z'

loop_
_atom_site_label
_atom_site_type_symbol
_atom_site_fract_x
_atom_site_fract_y
_atom_site_fract_z
_atom_site_U_iso_or_equiv
_atom_site_adp_type
_atom_site_occupancy
_atom_site_symmetry_multiplicity
_atom_site_calc_flag
_atom_site_refinement_flags
C1 C 0.2343(5) 0.2587(9) 0.3017(5) 0.0422(17) Uani 1 1 d .
C2 C 0.2153(5) 0.2178(9) 0.2051(5) 0.0417(17) Uani 1 1 d .
C3 C 0.1894(6) 0.0489(9) 0.1790(5) 0.0432(17) Uani 1 1 d .
C4 C 0.1909(6) -0.0684(9) 0.2473(5) 0.0478(19) Uani 1 1 d .
H4 H 0.1744 -0.1818 0.2284 0.057 Uiso 1 1 calc R
C5 C 0.2165(6) -0.0239(10) 0.3453(5) 0.054(2) Uani 1 1 d .
H5 H 0.2193 -0.1071 0.3922 0.064 Uiso 1 1 calc R
C6 C 0.2372(6) 0.1386(9) 0.3718(5) 0.0471(18) Uani 1 1 d .
H6 H 0.2534 0.1708 0.4374 0.056 Uiso 1 1 calc R
C8 C 0.2197(6) 0.3469(9) 0.1310(5) 0.0441(18) Uani 1 1 d .
C9 C 0.1618(6) -0.0151(10) 0.0785(5) 0.0464(18) Uani 1 1 d .
C11 C 0.4494(5) 1.0007(9) 0.1737(5) 0.0398(16) Uani 1 1 d .
C12 C 0.4731(5) 1.0656(9) 0.2650(5) 0.0441(18) Uani 1 1 d .
H12 H 0.481 1.1829 0.2759 0.053 Uiso 1 1 calc R
C13 C 0.4852(5) 0.9557(9) 0.3411(5) 0.0432(17) Uani 1 1 d .
H13 H 0.5011 0.9974 0.4049 0.052 Uiso 1 1 calc R
C14 C 0.4739(6) 0.7844(9) 0.3235(5) 0.0453(18) Uani 1 1 d .
C15 C 0.4487(6) 0.7218(9) 0.2310(5) 0.0478(18) Uani 1 1 d .
H15 H 0.439 0.6048 0.2194 0.057 Uiso 1 1 calc R
C16 C 0.4375(6) 0.8328(9) 0.1548(5) 0.0461(18) Uani 1 1 d .
H16 H 0.4218 0.7921 0.0908 0.055 Uiso 1 1 calc R
C18 C 0.4843(6) 0.6614(11) 0.4007(5) 0.0491(19) Uani 1 1 d .
O1 O 0.2721(5) 0.4637(7) 0.4219(4) 0.0631(16) Uani 1 1 d .
O2 O 0.2393(4) 0.5427(6) 0.2728(4) 0.0568(14) Uani 1 1 d .
O3 O 0.3116(4) 0.3814(6) 0.1277(3) 0.0462(12) Uani 1 1 d .
O4 O 0.1333(4) 0.4045(6) 0.0751(3) 0.0457(13) Uani 1 1 d .
O5 O 0.2060(4) 0.0659(6) 0.0231(3) 0.0514(14) Uani 1 1 d .
H5A H 0.2044 0.005 -0.0239 0.077 Uiso 1 1 calc R
O6 O 0.1064(5) -0.1399(7) 0.0515(4) 0.0677(17) Uani 1 1 d .
O7 O 0.4868(4) 0.5077(6) 0.3868(3) 0.0519(13) Uani 1 1 d .
O8 O 0.4928(5) 0.7268(6) 0.4861(3) 0.0552(14) Uani 1 1 d .
H8 H 0.5049 0.6501 0.5274 0.083 Uiso 1 1 calc R
N7 N 0.2511(5) 0.4355(8) 0.3346(4) 0.0506(16) Uani 1 1 d .
N17 N 0.4372(5) 1.1138(7) 0.0917(4) 0.0447(15) Uani 1 1 d .
H17A H 0.5028 1.1369 0.088 0.067 Uiso 1 1 calc R
H17B H 0.4056 1.2107 0.1003 0.067 Uiso 1 1 calc R
H17C H 0.3958 1.0636 0.036 0.067 Uiso 1 1 calc R

loop_
_atom_site_aniso_label
_atom_site_aniso_U_11
_atom_site_aniso_U_22
_atom_site_aniso_U_33
_atom_site_aniso_U_23
_atom_site_aniso_U_13
_atom_site_aniso_U_12
C1 0.046(4) 0.039(4) 0.038(4) -0.002(3) 0.010(3) -0.003(3)
C2 0.045(4) 0.048(4) 0.034(4) 0.006(3) 0.016(3) 0.007(3)
C3 0.049(4) 0.051(4) 0.031(4) 0.000(3) 0.017(3) -0.005(3)
C4 0.046(5) 0.042(4) 0.062(5) -0.003(4) 0.028(4) 0.003(3)
C5 0.061(5) 0.056(5) 0.047(4) 0.011(4) 0.023(4) 0.004(4)
C6 0.058(5) 0.047(4) 0.040(4) -0.002(3) 0.021(4) -0.001(4)
C8 0.063(5) 0.036(4) 0.031(4) -0.010(3) 0.013(4) 0.000(4)
C9 0.047(5) 0.054(5) 0.041(4) -0.004(4) 0.019(4) 0.005(4)
C11 0.033(4) 0.047(4) 0.040(4) 0.001(3) 0.014(3) -0.002(3)
C12 0.051(5) 0.040(4) 0.044(4) 0.003(3) 0.019(3) 0.003(3)
C13 0.045(4) 0.052(4) 0.033(4) -0.001(3) 0.014(3) -0.004(3)
C14 0.049(5) 0.049(4) 0.037(4) 0.007(3) 0.013(3) 0.004(3)
C15 0.056(5) 0.039(4) 0.049(4) 0.001(3) 0.018(4) -0.001(3)
C16 0.053(5) 0.050(4) 0.038(4) -0.005(3) 0.019(4) -0.006(4)
C18 0.045(5) 0.066(5) 0.036(4) -0.013(4) 0.013(3) -0.011(4)
O1 0.090(4) 0.058(4) 0.046(3) -0.008(3) 0.029(3) -0.007(3)
O2 0.074(4) 0.048(3) 0.048(3) 0.004(3) 0.019(3) 0.001(3)
O3 0.046(3) 0.049(3) 0.044(3) 0.004(2) 0.016(2) 0.001(2)
O4 0.047(3) 0.048(3) 0.042(3) 0.004(2) 0.014(2) 0.004(2)
O5 0.061(3) 0.054(3) 0.043(3) -0.008(2) 0.023(3) -0.006(3)
O6 0.081(4) 0.072(4) 0.060(4) -0.019(3) 0.036(3) -0.029(3)
O7 0.067(4) 0.043(3) 0.047(3) 0.004(2) 0.022(3) 0.003(3)
O8 0.076(4) 0.047(3) 0.045(3) 0.010(2) 0.024(3) -0.002(3)
N7 0.053(4) 0.060(4) 0.043(4) -0.004(3) 0.021(3) -0.005(3)
N17 0.055(4) 0.044(3) 0.037(3) 0.007(3) 0.018(3) 0.006(3)

loop_
_atom_type_symbol
_atom_type_description
_atom_type_scat_dispersion_real
_atom_type_scat_dispersion_imag
_atom_type_scat_source
C C 0.0033 0.0016 'International Tables Vol C Tables 4.2.6.8 and 6.1.1.4'
H H 0 0 'International Tables Vol C Tables 4.2.6.8 and 6.1.1.4'
O O 0.0106 0.006 'International Tables Vol C Tables 4.2.6.8 and 6.1.1.4'
N N 0.0061 0.0033 'International Tables Vol C Tables 4.2.6.8 and 6.1.1.4'

loop_
_geom_angle_atom_site_label_1
_geom_angle_atom_site_label_2
_geom_angle_atom_site_label_3
_geom_angle
C2 C1 C6 122.8(7)
C2 C1 N7 120.7(6)
C6 C1 N7 116.5(6)
C1 C2 C3 116.3(6)
C1 C2 C8 122.4(6)
C3 C2 C8 121.2(6)
C4 C3 C2 120.8(6)
C4 C3 C9 115.7(7)
C2 C3 C9 123.6(6)
C3 C4 C5 121.1(7)
C3 C4 H4 119.4
C5 C4 H4 119.4
C6 C5 C4 119.4(7)
C6 C5 H5 120.3
C4 C5 H5 120.3
C5 C6 C1 119.3(7)
C5 C6 H6 120.3
C1 C6 H6 120.3
O4 C8 O3 125.0(7)
O4 C8 C2 118.2(7)
O3 C8 C2 116.7(6)
O6 C9 O5 122.9(7)
O6 C9 C3 121.3(7)
O5 C9 C3 115.7(7)
C16 C11 C12 122.7(6)
C16 C11 N17 117.5(6)
C12 C11 N17 119.8(6)
C11 C12 C13 118.5(7)
C11 C12 H12 120.7
C13 C12 H12 120.7
C12 C13 C14 119.7(6)
C12 C13 H13 120.2
C14 C13 H13 120.2
C15 C14 C13 120.9(6)
C15 C14 C18 116.6(7)
C13 C14 C18 122.4(6)
C14 C15 C16 119.1(7)
C14 C15 H15 120.4
C16 C15 H15 120.4
C11 C16 C15 119.0(6)
C11 C16 H16 120.5
C15 C16 H16 120.5
O7 C18 O8 122.9(7)
O7 C18 C14 122.0(6)
O8 C18 C14 115.1(7)
C9 O5 H5A 109.5
C18 O8 H8 109.5
O2 N7 O1 124.9(6)
O2 N7 C1 117.2(6)
O1 N7 C1 117.9(6)
C11 N17 H17A 109.5
C11 N17 H17B 109.5
H17A N17 H17B 109.5
C11 N17 H17C 109.5
H17A N17 H17C 109.5
H17B N17 H17C 109.5

loop_
_geom_bond_atom_site_label_1
_geom_bond_atom_site_label_2
_geom_bond_distance
C1 C2 1.396(9)
C1 C6 1.400(9)
C1 N7 1.484(9)
C2 C3 1.411(10)
C2 C8 1.516(9)
C3 C4 1.370(9)
C3 C9 1.489(9)
C4 C5 1.410(10)
C4 H4 0.95
C5 C6 1.355(10)
C5 H5 0.95
C6 H6 0.95
C8 O4 1.250(8)
C8 O3 1.269(8)
C9 O6 1.221(8)
C9 O5 1.324(8)
C11 C16 1.366(9)
C11 C12 1.375(9)
C11 N17 1.472(8)
C12 C13 1.388(9)
C12 H12 0.95
C13 C14 1.390(10)
C13 H13 0.95
C14 C15 1.381(9)
C14 C18 1.472(10)
C15 C16 1.398(9)
C15 H15 0.95
C16 H16 0.95
C18 O7 1.246(9)
C18 O8 1.330(8)
O1 N7 1.240(7)
O2 N7 1.220(7)
O5 H5A 0.84
O8 H8 0.84
N17 H17A 0.91
N17 H17B 0.91
N17 H17C 0.91
